data_4061885
_journal_name_full Organometallics
_journal_year 2003
_chemical_formula_sum 'C33 H32 Fe N O2 P Pd'
_chemical_formula_weight 667.82
_space_group_IT_number 15
_symmetry_cell_setting monoclinic
_symmetry_space_group_name_Hall '-C 2yc'
_symmetry_space_group_name_H-M 'C 1 2/c 1'
_cell_angle_alpha 90.
_cell_angle_beta 101.5033(5)
_cell_angle_gamma 90.
_cell_formula_units_Z 8
_cell_length_a 34.0896(4)
_cell_length_b 8.8138(1)
_cell_length_c 18.7679(2)
_cell_measurement_temperature 150
_cell_volume 5525.7(1)
_diffrn_ambient_temperature 150
_exptl_crystal_density_diffrn 1.605
_cod_original_sg_symbol_H-M 'C 2/c'
_cod_database_code 4061885

loop_
_symmetry_equiv_pos_as_xyz
'x, y, z'
'-x, y, -z+1/2'
'x+1/2, y+1/2, z'
'-x+1/2, y+1/2, -z+1/2'
'-x, -y, -z'
'x, -y, z-1/2'
'-x+1/2, -y+1/2, -z'
'x+1/2, -y+1/2, z-1/2'

loop_
_atom_site_label
_atom_site_type_symbol
_atom_site_fract_x
_atom_site_fract_y
_atom_site_fract_z
_atom_site_U_iso_or_equiv
_atom_site_adp_type
_atom_site_occupancy
_atom_site_symmetry_multiplicity
_atom_site_calc_flag
_atom_site_refinement_flags
_atom_site_disorder_assembly
_atom_site_disorder_group
Pd Pd 0.853528(4) 0.181522(14) 0.044779(7) 0.01407(4) Uani 1 1 d . . .
Fe Fe 0.931885(7) 0.60644(3) 0.073759(13) 0.01694(6) Uani 1 1 d . . .
P P 0.888541(13) 0.29308(5) 0.14589(2) 0.01444(9) Uani 1 1 d . . .
N N 0.81883(4) 0.07474(16) -0.04986(8) 0.0172(3) Uani 1 1 d . . .
O1 O 0.92805(4) 0.33603(15) -0.09640(7) 0.0248(3) Uani 1 1 d . . .
O2 O 0.88224(4) 0.28728(14) -0.03042(6) 0.0198(3) Uani 1 1 d . . .
C1 C 0.95536(5) 0.38782(19) 0.08311(9) 0.0166(3) Uani 1 1 d . . .
C2 C 0.92923(5) 0.41417(19) 0.13308(9) 0.0165(3) Uani 1 1 d . . .
C3 C 0.94531(6) 0.5398(2) 0.17903(9) 0.0213(4) Uani 1 1 d . . .
H3 H 0.9344 0.5812 0.2164 0.026 Uiso 1 1 calc R . .
C4 C 0.98078(6) 0.5890(2) 0.15696(10) 0.0247(4) Uani 1 1 d . . .
H4 H 0.9972 0.6682 0.1776 0.030 Uiso 1 1 calc R . .
C5 C 0.98687(5) 0.4970(2) 0.09822(10) 0.0215(4) Uani 1 1 d . . .
H5 H 1.0079 0.5062 0.0736 0.026 Uiso 1 1 calc R . .
C6 C 0.87798(6) 0.6433(2) 0.00536(11) 0.0295(4) Uani 1 1 d . . .
H6 H 0.8572 0.5734 -0.0059 0.035 Uiso 1 1 calc R . .
C7 C 0.88365(6) 0.7479(2) 0.06402(11) 0.0264(4) Uani 1 1 d . . .
H7 H 0.8672 0.7588 0.0978 0.032 Uiso 1 1 calc R . .
C8 C 0.91867(6) 0.8327(2) 0.06209(11) 0.0266(4) Uani 1 1 d . . .
H8 H 0.9294 0.9088 0.0945 0.032 Uiso 1 1 calc R . .
C9 C 0.93450(6) 0.7812(2) 0.00208(11) 0.0304(4) Uani 1 1 d . . .
H9 H 0.9574 0.8180 -0.0120 0.037 Uiso 1 1 calc R . .
C10 C 0.90930(7) 0.6636(2) -0.03285(11) 0.0336(5) Uani 1 1 d . . .
H10 H 0.9128 0.6095 -0.0737 0.040 Uiso 1 1 calc R . .
C11 C 0.95160(5) 0.2640(2) 0.02696(10) 0.0202(3) Uani 1 1 d . . .
H11A H 0.9458 0.1688 0.0487 0.024 Uiso 1 1 calc R . .
H11B H 0.9769 0.2529 0.0113 0.024 Uiso 1 1 calc R . .
C12 C 0.91863(5) 0.29718(19) -0.03896(9) 0.0181(3) Uani 1 1 d . . .
C13 C 0.91374(5) 0.16493(19) 0.21749(9) 0.0162(3) Uani 1 1 d . . .
C14 C 0.89946(5) 0.0179(2) 0.22337(9) 0.0194(3) Uani 1 1 d . . .
H14 H 0.8771 -0.0154 0.1903 0.023 Uiso 1 1 calc R . .
C15 C 0.91822(6) -0.0789(2) 0.27788(10) 0.0241(4) Uani 1 1 d . . .
H15 H 0.9082 -0.1761 0.2815 0.029 Uiso 1 1 calc R . .
C16 C 0.95190(6) -0.0313(2) 0.32687(10) 0.0255(4) Uani 1 1 d . . .
H16 H 0.9644 -0.0961 0.3635 0.031 Uiso 1 1 calc R . .
C17 C 0.96682(6) 0.1131(2) 0.32101(11) 0.0296(4) Uani 1 1 d . . .
H17 H 0.9896 0.1448 0.3536 0.035 Uiso 1 1 calc R . .
C18 C 0.94802(6) 0.2112(2) 0.26679(10) 0.0253(4) Uani 1 1 d . . .
H18 H 0.9583 0.3081 0.2633 0.030 Uiso 1 1 calc R . .
C19 C 0.85861(5) 0.42379(19) 0.18809(9) 0.0174(3) Uani 1 1 d . . .
C20 C 0.86829(5) 0.4631(2) 0.26126(10) 0.0236(4) Uani 1 1 d . . .
H20 H 0.8889 0.4126 0.2921 0.028 Uiso 1 1 calc R . .
C21 C 0.84737(6) 0.5774(2) 0.28857(10) 0.0270(4) Uani 1 1 d . . .
H21 H 0.8539 0.6027 0.3376 0.032 Uiso 1 1 calc R . .
C22 C 0.81689(6) 0.6533(2) 0.24280(11) 0.0257(4) Uani 1 1 d . . .
H22 H 0.8034 0.7317 0.2608 0.031 Uiso 1 1 calc R . .
C23 C 0.82679(5) 0.4977(2) 0.14287(10) 0.0213(4) Uani 1 1 d . . .
H23 H 0.8193 0.4694 0.0943 0.026 Uiso 1 1 calc R . .
C24 C 0.80646(6) 0.6130(2) 0.17025(11) 0.0253(4) Uani 1 1 d . . .
H24 H 0.7857 0.6635 0.1397 0.030 Uiso 1 1 calc R . .
C25 C 0.78611(5) -0.0110(2) 0.04708(10) 0.0204(4) Uani 1 1 d . . .
C26 C 0.81232(5) 0.08579(19) 0.09427(10) 0.0188(3) Uani 1 1 d . . .
C27 C 0.80325(5) 0.1118(2) 0.16276(10) 0.0228(4) Uani 1 1 d . . .
H27 H 0.8199 0.1746 0.1954 0.027 Uiso 1 1 calc R . .
C28 C 0.76995(6) 0.0459(2) 0.18337(11) 0.0274(4) Uani 1 1 d . . .
H28 H 0.7652 0.0628 0.2298 0.033 Uiso 1 1 calc R . .
C29 C 0.74398(6) -0.0442(2) 0.13520(12) 0.0303(4) Uani 1 1 d . . .
H29 H 0.7215 -0.0860 0.1486 0.036 Uiso 1 1 calc R . .
C30 C 0.75198(6) -0.0715(2) 0.06661(12) 0.0266(4) Uani 1 1 d . . .
H30 H 0.7345 -0.1305 0.0335 0.032 Uiso 1 1 calc R . .
C31 C 0.79703(5) -0.0524(2) -0.02381(10) 0.0222(4) Uani 1 1 d . . .
H31A H 0.8137 -0.1424 -0.0176 0.027 Uiso 1 1 calc R . .
H31B H 0.7730 -0.0747 -0.0595 0.027 Uiso 1 1 calc R . .
C32 C 0.84243(6) 0.0177(2) -0.10254(10) 0.0252(4) Uani 1 1 d . . .
H32A H 0.8622 -0.0530 -0.0787 0.038 Uiso 1 1 calc R . .
H32B H 0.8555 0.1012 -0.1210 0.038 Uiso 1 1 calc R . .
H32C H 0.8249 -0.0320 -0.1420 0.038 Uiso 1 1 calc R . .
C33 C 0.79001(6) 0.1896(2) -0.08567(10) 0.0234(4) Uani 1 1 d . . .
H33A H 0.7737 0.1468 -0.1286 0.035 Uiso 1 1 calc R . .
H33B H 0.8043 0.2758 -0.0988 0.035 Uiso 1 1 calc R . .
H33C H 0.7732 0.2210 -0.0529 0.035 Uiso 1 1 calc R . .

loop_
_atom_site_aniso_label
_atom_site_aniso_U_11
_atom_site_aniso_U_22
_atom_site_aniso_U_33
_atom_site_aniso_U_23
_atom_site_aniso_U_13
_atom_site_aniso_U_12
Pd 0.01254(7) 0.01498(7) 0.01426(7) -0.00009(5) 0.00161(5) -0.00192(4)
Fe 0.01997(13) 0.01434(12) 0.01553(12) 0.00186(9) 0.00119(9) -0.00058(9)
P 0.0142(2) 0.0154(2) 0.0130(2) 0.00070(16) 0.00121(15) -0.00087(16)
N 0.0153(7) 0.0153(7) 0.0192(7) -0.0009(6) -0.0004(5) -0.0009(5)
O1 0.0242(7) 0.0326(7) 0.0196(6) -0.0040(5) 0.0094(5) -0.0066(6)
O2 0.0168(6) 0.0251(6) 0.0175(6) 0.0006(5) 0.0034(5) -0.0048(5)
C1 0.0137(8) 0.0166(8) 0.0180(8) 0.0043(6) -0.0004(6) 0.0008(6)
C2 0.0179(8) 0.0155(8) 0.0145(8) 0.0019(6) -0.0003(6) -0.0017(6)
C3 0.0286(10) 0.0196(8) 0.0135(8) 0.0008(7) -0.0009(7) -0.0059(7)
C4 0.0267(10) 0.0233(9) 0.0198(9) 0.0043(7) -0.0058(7) -0.0106(8)
C5 0.0161(8) 0.0234(9) 0.0229(9) 0.0086(7) -0.0007(7) -0.0035(7)
C6 0.0279(10) 0.0225(9) 0.0324(11) 0.0037(8) -0.0076(8) 0.0063(8)
C7 0.0277(10) 0.0219(9) 0.0312(10) 0.0050(8) 0.0096(8) 0.0072(8)
C8 0.0333(11) 0.0139(8) 0.0330(11) 0.0033(7) 0.0077(8) 0.0017(7)
C9 0.0325(11) 0.0277(10) 0.0344(11) 0.0172(9) 0.0147(9) 0.0097(8)
C10 0.0496(13) 0.0320(11) 0.0168(9) 0.0061(8) 0.0010(9) 0.0211(10)
C11 0.0179(8) 0.0186(8) 0.0247(9) 0.0005(7) 0.0056(7) 0.0016(7)
C12 0.0193(8) 0.0155(8) 0.0199(9) -0.0051(7) 0.0050(7) -0.0026(6)
C13 0.0155(8) 0.0181(8) 0.0151(8) 0.0021(6) 0.0030(6) 0.0017(6)
C14 0.0195(8) 0.0187(8) 0.0198(8) -0.0008(7) 0.0034(7) -0.0009(7)
C15 0.0290(10) 0.0171(8) 0.0268(10) 0.0036(7) 0.0068(8) 0.0006(7)
C16 0.0282(10) 0.0255(9) 0.0217(9) 0.0080(8) 0.0022(7) 0.0047(8)
C17 0.0252(10) 0.0309(11) 0.0273(10) 0.0064(8) -0.0075(8) -0.0033(8)
C18 0.0244(9) 0.0224(9) 0.0263(10) 0.0054(8) -0.0017(8) -0.0047(7)
C19 0.0157(8) 0.0184(8) 0.0180(8) -0.0006(7) 0.0032(6) -0.0011(6)
C20 0.0218(9) 0.0298(10) 0.0182(8) -0.0024(7) 0.0013(7) 0.0024(8)
C21 0.0246(10) 0.0346(11) 0.0217(9) -0.0090(8) 0.0043(7) -0.0007(8)
C22 0.0221(9) 0.0254(9) 0.0313(10) -0.0076(8) 0.0091(8) 0.0009(8)
C23 0.0204(9) 0.0248(9) 0.0179(8) -0.0009(7) 0.0022(7) 0.0007(7)
C24 0.0185(9) 0.0266(10) 0.0292(10) 0.0007(8) 0.0011(7) 0.0045(7)
C25 0.0160(8) 0.0158(8) 0.0286(9) 0.0049(7) 0.0021(7) 0.0009(7)
C26 0.0145(8) 0.0172(8) 0.0241(9) 0.0051(7) 0.0027(7) 0.0010(6)
C27 0.0196(9) 0.0234(9) 0.0259(9) 0.0045(7) 0.0057(7) 0.0014(7)
C28 0.0260(10) 0.0272(10) 0.0321(10) 0.0112(8) 0.0135(8) 0.0071(8)
C29 0.0189(9) 0.0228(9) 0.0521(13) 0.0126(9) 0.0145(9) 0.0017(8)
C30 0.0194(9) 0.0158(8) 0.0439(12) 0.0058(8) 0.0045(8) -0.0014(7)
C31 0.0198(9) 0.0147(8) 0.0291(10) 0.0005(7) -0.0023(7) -0.0042(7)
C32 0.0283(10) 0.0253(9) 0.0214(9) -0.0069(7) 0.0036(7) 0.0003(8)
C33 0.0211(9) 0.0228(9) 0.0235(9) 0.0048(7) -0.0021(7) 0.0027(7)

loop_
_geom_bond_atom_site_label_1
_geom_bond_atom_site_label_2
_geom_bond_distance
_geom_bond_site_symmetry_2
_geom_bond_publ_flag
Pd C26 2.0170(17) . ?
Pd O2 2.0903(12) . ?
Pd N 2.1452(14) . ?
Pd P 2.2559(4) . ?
Fe C3 2.0241(17) . ?
Fe C2 2.0396(16) . ?
Fe C7 2.0427(19) . ?
Fe C8 2.0466(18) . ?
Fe C6 2.0469(19) . ?
Fe C4 2.0498(18) . ?
Fe C10 2.0580(19) . ?
Fe C9 2.0590(19) . ?
Fe C5 2.0764(18) . ?
Fe C1 2.0805(17) . ?
P C2 1.8039(17) . ?
P C19 1.8215(17) . ?
P C13 1.8328(17) . ?
N C33 1.476(2) . ?
N C31 1.480(2) . ?
N C32 1.481(2) . ?
O1 C12 1.233(2) . ?
O2 C12 1.285(2) . ?
C1 C5 1.428(2) . ?
C1 C2 1.435(2) . ?
C1 C11 1.505(2) . ?
C2 C3 1.443(2) . ?
C3 C4 1.422(3) . ?
C3 H3 0.9300 . ?
C4 C5 1.417(3) . ?
C4 H4 0.9300 . ?
C5 H5 0.9300 . ?
C6 C10 1.411(3) . ?
C6 C7 1.420(3) . ?
C6 H6 0.9300 . ?
C7 C8 1.415(3) . ?
C7 H7 0.9300 . ?
C8 C9 1.417(3) . ?
C8 H8 0.9300 . ?
C9 C10 1.421(3) . ?
C9 H9 0.9300 . ?
C10 H10 0.9300 . ?
C11 C12 1.525(2) . ?
C11 H11A 0.9700 . ?
C11 H11B 0.9700 . ?
C13 C14 1.396(2) . ?
C13 C18 1.399(2) . ?
C14 C15 1.387(2) . ?
C14 H14 0.9300 . ?
C15 C16 1.385(3) . ?
C15 H15 0.9300 . ?
C16 C17 1.383(3) . ?
C16 H16 0.9300 . ?
C17 C18 1.391(3) . ?
C17 H17 0.9300 . ?
C18 H18 0.9300 . ?
C19 C20 1.391(2) . ?
C19 C23 1.398(2) . ?
C20 C21 1.390(3) . ?
C20 H20 0.9300 . ?
C21 C22 1.382(3) . ?
C21 H21 0.9300 . ?
C22 C24 1.384(3) . ?
C22 H22 0.9300 . ?
C23 C24 1.385(3) . ?
C23 H23 0.9300 . ?
C24 H24 0.9300 . ?
C25 C30 1.394(3) . ?
C25 C26 1.413(2) . ?
C25 C31 1.496(3) . ?
C26 C27 1.400(3) . ?
C27 C28 1.397(3) . ?
C27 H27 0.9300 . ?
C28 C29 1.383(3) . ?
C28 H28 0.9300 . ?
C29 C30 1.389(3) . ?
C29 H29 0.9300 . ?
C30 H30 0.9300 . ?
C31 H31A 0.9700 . ?
C31 H31B 0.9700 . ?
C32 H32A 0.9600 . ?
C32 H32B 0.9600 . ?
C32 H32C 0.9600 . ?
C33 H33A 0.9600 . ?
C33 H33B 0.9600 . ?
C33 H33C 0.9600 . ?
